data_2000786
loop_
_publ_author_name
'McAuliffe, C. A.'
'Pritchard, R. G.'
'Bermejo, M. R.'
'Garcia-Vazquez, A.'
'Macias, A.'
'Sanmart\'in, J.'
'Romero, J.'
'Sousa, A.'

_publ_section_title
;
 Bis(2,2'-bipyridine)isocyanatocopper(II) perchlorate
;
_journal_issue 7
_journal_name_full 'Acta Crystallographica Section C'
_journal_page_first 1316
_journal_page_last 1317
_journal_paper_doi 10.1107/S010827019101449X
_journal_volume 48
_journal_year 1992
_chemical_formula_moiety 'C21 H16 Cu1 N5 O1,Cl1 O4'
_chemical_formula_sum 'C21 H16 Cl Cu N5 O5'
_chemical_formula_weight 517.39
_space_group_IT_number 2
_space_group_name_Hall '-P 1'
_space_group_name_H-M_alt 'P -1'
_symmetry_cell_setting triclinic
_symmetry_space_group_name_Hall '-P 1'
_symmetry_space_group_name_H-M 'P -1'
_cell_angle_alpha 90.7(2)
_cell_angle_beta 99.7(2)
_cell_angle_gamma 105.1(2)
_cell_formula_units_Z 2
_cell_length_a 10.20(2)
_cell_length_b 13.55(4)
_cell_length_c 7.980(10)
_cell_volume 1048(4)
_diffrn_radiation_type Mo
_diffrn_radiation_wavelength 0.71069
_exptl_absorpt_coefficient_mu 1.22
_exptl_crystal_density_diffrn 1.640
_exptl_crystal_F_000 526
_cod_data_source_file al0480.cif
_cod_data_source_block al0480a
_cod_original_cell_volume 1047(4)
_cod_original_formula_sum 'C21 H16 Cl1 Cu1 N5 O5'
_cod_database_code 2000786

loop_
_space_group_symop_id
_space_group_symop_operation_xyz
1 x,y,z
2 -x,-y,-z

loop_
_atom_site_label
_atom_site_fract_x
_atom_site_fract_y
_atom_site_fract_z
Cu1 .12520(10) .76484(8) .06410(10)
O1 .1746(7) .8143(6) .5740(9)
N1 .2952(6) .8817(5) .1287(8)
N2 .0699(6) .8771(5) -.0893(7)
N3 -.0460(6) .6566(5) -.0238(8)
N4 .2002(6) .6751(5) -.0954(8)
N5 .1143(7) .7331(6) .3015(9)
C1 .1447(8) .7722(7) .4312(13)
C2 .4035(8) .8759(7) .2437(10)
C3 .5106(9) .9615(8) .3010(12)
C4 .5030(9) 1.0540(8) .2380(12)
C5 .3936(9) 1.0597(7) .1192(11)
C6 .2887(7) .9712(6) .0622(10)
C7 .1671(7) .9678(7) -.0673(10)
C8 .1500(10) 1.0492(8) -.1645(12)
C9 .0337(11) 1.0400(8) -.2794(12)
C10 -.0660(10) .9489(8) -.3025(12)
C11 -.0438(9) .8697(7) -.2052(11)
C12 -.1684(8) .6520(7) .0215(13)
C13 -.2855(9) .5806(8) -.0507(14)
C14 -.2797(11) .5114(9) -.1694(15)
C15 -.1539(11) .5122(7) -.2138(12)
C16 -.0396(8) .5873(6) -.1411(10)
C17 .1003(8) .5965(6) -.1806(10)
C18 .1326(11) .5337(7) -.2980(11)
C19 .2648(12) .5513(9) -.3265(12)
C20 .3652(12) .6310(9) -.2397(13)
C21 .3277(9) .6885(7) -.1215(12)
Cl1 .3534(2) 1.2898(2) .5808(3)
O2 .3748(7) 1.2116(5) .4797(9)
O3 .4303(8) 1.3854(5) .5415(11)
O4 .3985(8) 1.2764(6) .7579(9)
O5 .2131(6) 1.2885(6) .5563(10)
H2 .394(8) .786(7) .290(10)
H3 .583(7) .953(5) .360(10)
H4 .571(9) 1.110(7) .270(10)
H5 .380(8) 1.127(6) .070(10)
H8 .218(7) 1.099(5) -.150(10)
H9 .027(8) 1.095(6) -.330(10)
H10 -.150(8) .937(6) -.370(10)
H11 -.097(7) .801(5) -.220(9)
H12 -.169(8) .695(6) .100(10)
H13 -.367(7) .586(5) -.023(8)
H14 -.349(8) .463(6) -.220(10)
H15 -.144(7) .466(6) -.290(10)
H18 .065(8) .470(6) -.320(10)
H19 .285(7) .507(6) -.400(10)
H20 .458(9) .637(7) -.230(10)
H21 .393(6) .743(5) -.075(8)

loop_
_geom_bond_atom_site_label_1
_geom_bond_atom_site_label_2
_geom_bond_distance
Cu1 N1 2.007(9)
Cu1 N2 2.095(8)
Cu1 N3 1.981(8)
Cu1 N4 2.111(7)
Cu1 N5 1.961(8)
O1 C1 1.220(10)
N1 C2 1.330(10)
N1 C6 1.340(10)
N2 C7 1.350(10)
N2 C11 1.340(10)
N3 C12 1.340(10)
N3 C16 1.338(9)
N4 C17 1.350(10)
N4 C21 1.320(10)
N5 C1 1.110(10)
C2 C3 1.380(10)
C3 C4 1.370(10)
C4 C5 1.360(10)
C5 C6 1.390(10)
C6 C7 1.460(10)
C7 C8 1.390(10)
C8 C9 1.350(10)
C9 C10 1.370(10)
C10 C11 1.380(10)
C12 C13 1.360(10)
C13 C14 1.340(10)
C14 C15 1.390(10)
C15 C16 1.370(10)
C16 C17 1.490(10)
C17 C18 1.390(10)
C18 C19 1.370(10)
C19 C20 1.360(10)
C20 C21 1.380(10)
Cl1 O2 1.407(7)
Cl1 O3 1.399(8)
Cl1 O4 1.438(7)
Cl1 O5 1.407(7)
C2 H2 1.27(9)
C3 H3 0.85(7)
C4 H4 0.88(9)
C5 H5 1.02(8)
C8 H8 0.82(7)
C9 H9 0.87(8)
C10 H10 0.92(8)
C11 H11 0.94(7)
C12 H12 0.86(8)
C13 H13 0.92(6)
C14 H14 0.87(8)
C15 H15 0.87(7)
C18 H18 0.95(8)
C19 H19 0.93(7)
C20 H20 0.92(8)
C21 H21 0.88(6)
